data_7120528
loop_
_publ_author_name
'Yu, Lirong'
'Li, Yanglizhi'
'Wang, Xi'
'Wang, Xingyong'
'Zhou, Panpan'
'Jiang, ShangDa'
'pan, xiaobo'

_publ_section_title
;
 Consecutive reduction, radical-cyclization, and oxidative-dehydrogenation
 reaction of ortho-substituted diboryl compound
;
_journal_name_full 'Chem. Commun.'
_journal_paper_doi 10.1039/C7CC05689C
_journal_year 2017
_chemical_formula_moiety 'C32 H64 K2 O14, 2(C4 H8 O), C54 H54 B2'
_chemical_formula_sum 'C94 H134 B2 K2 O16'
_chemical_formula_weight 1619.82
_space_group_crystal_system triclinic
_space_group_IT_number 2
_space_group_name_Hall '-P 1'
_space_group_name_H-M_alt 'P -1'
_symmetry_space_group_name_Hall '-P 1'
_symmetry_space_group_name_H-M 'P -1'
_atom_sites_solution_hydrogens geom
_atom_sites_solution_primary iterative
_audit_creation_date 2017-06-27
_audit_creation_method
;
Olex2 1.2
(compiled 2017.03.28 svn.r3405 for OlexSys, GUI svn.r5337)
;
_audit_update_record
;
2017-07-06 deposited with the CCDC.
2017-08-09 downloaded from the CCDC.
;
_cell_angle_alpha 95.007(8)
_cell_angle_beta 105.069(8)
_cell_angle_gamma 93.255(7)
_cell_formula_units_Z 1
_cell_length_a 12.0148(10)
_cell_length_b 12.4531(11)
_cell_length_c 15.4631(15)
_cell_measurement_reflns_used 1202
_cell_measurement_temperature 293(2)
_cell_measurement_theta_max 21.2310
_cell_measurement_theta_min 3.5190
_cell_volume 2217.9(4)
_computing_cell_refinement
;
CrysAlisPro, Agilent Technologies,
Version 1.171.36.32 (release 02-08-2013 CrysAlis171 .NET)
(compiled Aug  2 2013,16:46:58)
;
_computing_data_collection
;
CrysAlisPro, Agilent Technologies,
Version 1.171.36.32 (release 02-08-2013 CrysAlis171 .NET)
(compiled Aug  2 2013,16:46:58)
;
_computing_data_reduction
;
CrysAlisPro, Agilent Technologies,
Version 1.171.36.32 (release 02-08-2013 CrysAlis171 .NET)
(compiled Aug  2 2013,16:46:58)
;
_computing_molecular_graphics 'Olex2 (Dolomanov et al., 2009)'
_computing_publication_material 'Olex2 (Dolomanov et al., 2009)'
_computing_structure_refinement 'ShelXL (Sheldrick, 2015)'
_computing_structure_solution
;
Superflip (Palatinus & Chapuis, 2007;Palatinus & van der Lee, 2008;
Palatinus et al., 2012)
;
_diffrn_ambient_temperature 293(2)
_diffrn_detector_area_resol_mean 16.0733
_diffrn_measured_fraction_theta_full 0.992
_diffrn_measured_fraction_theta_max 0.992
_diffrn_measurement_details
;
#__ type_ start__ end____ width___ exp.time_
  1 omega  -40.00   14.00   1.2000   25.0000
omega____ theta____ kappa____ phi______ frames
    -      -19.3492  -77.0000  -90.0000 45

#__ type_ start__ end____ width___ exp.time_
  2 omega  -16.00   10.40   1.2000   25.0000
omega____ theta____ kappa____ phi______ frames
    -      -19.3492  -99.0000 -180.0000 22

#__ type_ start__ end____ width___ exp.time_
  3 omega  -47.00   46.60   1.2000   25.0000
omega____ theta____ kappa____ phi______ frames
    -       22.6305  -57.0000    0.0000 78

#__ type_ start__ end____ width___ exp.time_
  4 omega   -1.00   92.60   1.2000   25.0000
omega____ theta____ kappa____ phi______ frames
    -       22.6305   57.0000  150.0000 78

#__ type_ start__ end____ width___ exp.time_
  5 omega   35.00   65.00   1.2000   25.0000
omega____ theta____ kappa____ phi______ frames
    -       22.6305  178.0000   30.0000 25

#__ type_ start__ end____ width___ exp.time_
  6 omega    5.00   92.60   1.2000   25.0000
omega____ theta____ kappa____ phi______ frames
    -       22.6305   57.0000 -120.0000 73
;
_diffrn_measurement_device_type 'SuperNova, Dual, Cu at zero, Eos'
_diffrn_measurement_method '\w scans'
_diffrn_orient_matrix_UB_11 -0.0419141000
_diffrn_orient_matrix_UB_12 -0.0444272000
_diffrn_orient_matrix_UB_13 -0.0061142000
_diffrn_orient_matrix_UB_21 -0.0056552000
_diffrn_orient_matrix_UB_22 -0.0048439000
_diffrn_orient_matrix_UB_23 -0.0470210000
_diffrn_orient_matrix_UB_31 0.0444382000
_diffrn_orient_matrix_UB_32 -0.0359763000
_diffrn_orient_matrix_UB_33 0.0058176000
_diffrn_radiation_monochromator mirror
_diffrn_radiation_type MoK\a
_diffrn_radiation_wavelength 0.71073
_diffrn_reflns_av_R_equivalents 0.0998
_diffrn_reflns_av_unetI/netI 0.2432
_diffrn_reflns_Laue_measured_fraction_full 0.992
_diffrn_reflns_Laue_measured_fraction_max 0.992
_diffrn_reflns_limit_h_max 9
_diffrn_reflns_limit_h_min -14
_diffrn_reflns_limit_k_max 14
_diffrn_reflns_limit_k_min -14
_diffrn_reflns_limit_l_max 18
_diffrn_reflns_limit_l_min -17
_diffrn_reflns_number 12982
_diffrn_reflns_point_group_measured_fraction_full 0.992
_diffrn_reflns_point_group_measured_fraction_max 0.992
_diffrn_reflns_theta_full 24.999
_diffrn_reflns_theta_max 24.999
_diffrn_reflns_theta_min 3.344
_diffrn_source 'SuperNova (Mo) X-ray Source'
_exptl_absorpt_coefficient_mu 0.171
_exptl_absorpt_correction_T_max 1.00000
_exptl_absorpt_correction_T_min 0.88947
_exptl_absorpt_correction_type multi-scan
_exptl_absorpt_process_details
;
CrysAlisPro, Agilent Technologies,
Version 1.171.36.32 (release 02-08-2013 CrysAlis171 .NET)
(compiled Aug  2 2013,16:46:58)
Empirical absorption correction using spherical harmonics,
 implemented in SCALE3 ABSPACK scaling algorithm.
;
_exptl_crystal_colour 'clear light colourless'
_exptl_crystal_colour_lustre clear
_exptl_crystal_colour_modifier light
_exptl_crystal_colour_primary colourless
_exptl_crystal_density_diffrn 1.213
_exptl_crystal_description needle
_exptl_crystal_F_000 874
_exptl_crystal_size_max 0.18
_exptl_crystal_size_mid 0.17
_exptl_crystal_size_min 0.13
_refine_diff_density_max 0.533
_refine_diff_density_min -0.316
_refine_diff_density_rms 0.069
_refine_ls_extinction_method none
_refine_ls_goodness_of_fit_ref 0.995
_refine_ls_hydrogen_treatment mixed
_refine_ls_matrix_type full
_refine_ls_number_parameters 523
_refine_ls_number_reflns 7780
_refine_ls_number_restraints 0
_refine_ls_restrained_S_all 0.995
_refine_ls_R_factor_all 0.2134
_refine_ls_R_factor_gt 0.0926
_refine_ls_shift/su_max 0.001
_refine_ls_shift/su_mean 0.000
_refine_ls_structure_factor_coef Fsqd
_refine_ls_weighting_details 'w=1/[\s^2^(Fo^2^)+(0.0331P)^2^] where P=(Fo^2^+2Fc^2^)/3'
_refine_ls_weighting_scheme calc
_refine_ls_wR_factor_gt 0.1500
_refine_ls_wR_factor_ref 0.2156
_reflns_Friedel_coverage 0.000
_reflns_number_gt 3003
_reflns_number_total 7780
_reflns_threshold_expression 'I > 2\s(I)'
_cod_data_source_file c7cc05689c2.cif
_cod_data_source_block yulr_1104_3
_cod_database_code 7120528
_shelx_shelxl_version_number 2014/7
_shelx_space_group_comment
;
The symmetry employed for this shelxl refinement is uniquely defined
by the following loop, which should always be used as a source of
symmetry information in preference to the above space-group names.
They are only intended as comments.
;
_reflns_odcompleteness_completeness 99.10
_reflns_odcompleteness_iscentric 1
_reflns_odcompleteness_theta 26.32
_olex2_refinement_description
;
1. Fixed Uiso
 At 1.2 times of:
  All C(H) groups, All C(H,H) groups
 At 1.5 times of:
  All C(H,H,H) groups
2.a Secondary CH2 refined with riding coordinates:
 C28(H28A,H28B), C29(H29A,H29B), C30(H30A,H30B), C31(H31A,H31B), C32(H32A,
 H32B), C33(H33A,H33B), C34(H34A,H34B), C35(H35A,H35B), C36(H36A,H36B),
 C37(H37A,H37B), C38(H38A,H38B), C39(H39A,H39B), C40(H40A,H40B), C41(H41A,H41B),
  C42(H42A,H42B), C43(H43A,H43B), C44(H44A,H44B), C45(H45A,H45B), C46(H46A,
 H46B), C47(H47A,H47B)
2.b Aromatic/amide H refined with riding coordinates:
 C2(H2), C3(H3), C4(H4), C5(H5), C9(H9), C12(H12), C14(H14), C21(H21), C23(H23)
2.c Idealised Me refined as rotating group:
 C16(H16A,H16B,H16C), C17(H17A,H17B,H17C), C18(H18A,H18B,H18C), C25(H25A,H25B,
 H25C), C26(H26A,H26B,H26C), C27(H27A,H27B,H27C)
;
_olex2_submission_special_instructions 'No special instructions were received'

loop_
_space_group_symop_operation_xyz
'x, y, z'
'-x, -y, -z'

loop_
_atom_site_label
_atom_site_type_symbol
_atom_site_fract_x
_atom_site_fract_y
_atom_site_fract_z
_atom_site_U_iso_or_equiv
_atom_site_adp_type
_atom_site_occupancy
_atom_site_site_symmetry_order
_atom_site_calc_flag
_atom_site_refinement_flags_posn
K1 K 0.88329(11) 0.44881(11) 0.38088(9) 0.0336(4) Uani 1 1 d .
O1 O 0.7773(3) 0.6025(3) 0.4590(3) 0.0361(11) Uani 1 1 d .
O2 O 0.6782(3) 0.3868(3) 0.4182(3) 0.0343(11) Uani 1 1 d .
O3 O 0.7614(4) 0.2478(4) 0.3011(3) 0.0564(14) Uani 1 1 d .
O4 O 0.9545(4) 0.3208(4) 0.2607(3) 0.0512(13) Uani 1 1 d .
O5 O 1.0624(3) 0.5292(3) 0.3126(3) 0.0375(11) Uani 1 1 d .
O6 O 1.0128(3) 0.6543(3) 0.4636(3) 0.0355(11) Uani 1 1 d .
O7 O 0.7526(4) 0.5335(4) 0.2370(3) 0.0649(17) Uani 1 1 d .
C28 C 0.9102(6) 0.2133(5) 0.2296(5) 0.060(2) Uani 1 1 d .
H28A H 0.9733 0.1675 0.2315 0.072 Uiso 1 1 calc R
H28B H 0.8635 0.2093 0.1678 0.072 Uiso 1 1 calc R
C29 C 0.8375(5) 0.1748(5) 0.2889(5) 0.057(2) Uani 1 1 d .
H29A H 0.7952 0.1063 0.2615 0.068 Uiso 1 1 calc R
H29B H 0.8876 0.1632 0.3469 0.068 Uiso 1 1 calc R
C30 C 0.6860(6) 0.2096(5) 0.3525(5) 0.056(2) Uani 1 1 d .
H30A H 0.7310 0.1945 0.4114 0.067 Uiso 1 1 calc R
H30B H 0.6411 0.1436 0.3218 0.067 Uiso 1 1 calc R
C31 C 0.6080(5) 0.2959(5) 0.3622(4) 0.0461(19) Uani 1 1 d .
H31A H 0.5698 0.3171 0.3036 0.055 Uiso 1 1 calc R
H31B H 0.5493 0.2699 0.3899 0.055 Uiso 1 1 calc R
C32 C 0.6120(5) 0.4774(5) 0.4267(4) 0.0389(17) Uani 1 1 d .
H32A H 0.5447 0.4551 0.4463 0.047 Uiso 1 1 calc R
H32B H 0.5857 0.5054 0.3688 0.047 Uiso 1 1 calc R
C33 C 0.6863(5) 0.5630(5) 0.4939(4) 0.0401(17) Uani 1 1 d .
H33A H 0.6405 0.6216 0.5054 0.048 Uiso 1 1 calc R
H33B H 0.7181 0.5332 0.5502 0.048 Uiso 1 1 calc R
C34 C 0.8444(5) 0.6950(5) 0.5116(4) 0.0428(18) Uani 1 1 d .
H34A H 0.8843 0.6765 0.5708 0.051 Uiso 1 1 calc R
H34B H 0.7948 0.7519 0.5190 0.051 Uiso 1 1 calc R
C35 C 0.9295(5) 0.7321(5) 0.4638(5) 0.0445(18) Uani 1 1 d .
H35A H 0.8896 0.7423 0.4023 0.053 Uiso 1 1 calc R
H35B H 0.9687 0.8011 0.4934 0.053 Uiso 1 1 calc R
C36 C 1.0973(5) 0.6867(5) 0.4167(4) 0.0376(17) Uani 1 1 d .
H36A H 1.1710 0.6605 0.4454 0.045 Uiso 1 1 calc R
H36B H 1.1076 0.7650 0.4221 0.045 Uiso 1 1 calc R
C37 C 1.0634(5) 0.6450(5) 0.3199(4) 0.0378(16) Uani 1 1 d .
H37A H 0.9873 0.6662 0.2912 0.045 Uiso 1 1 calc R
H37B H 1.1180 0.6748 0.2901 0.045 Uiso 1 1 calc R
C38 C 1.0317(6) 0.4836(5) 0.2212(4) 0.0477(18) Uani 1 1 d .
H38A H 1.0853 0.5132 0.1904 0.057 Uiso 1 1 calc R
H38B H 0.9546 0.5013 0.1911 0.057 Uiso 1 1 calc R
C39 C 1.0353(6) 0.3627(5) 0.2178(5) 0.0515(19) Uani 1 1 d .
H39A H 1.0165 0.3310 0.1557 0.062 Uiso 1 1 calc R
H39B H 1.1123 0.3448 0.2480 0.062 Uiso 1 1 calc R
C40 C 0.7040(7) 0.4547(7) 0.1619(6) 0.091(3) Uani 1 1 d .
H40A H 0.7557 0.4489 0.1231 0.109 Uiso 1 1 calc R
H40B H 0.6928 0.3846 0.1825 0.109 Uiso 1 1 calc R
C41 C 0.6022(9) 0.4861(7) 0.1164(7) 0.157(6) Uani 1 1 d .
H41A H 0.5398 0.4481 0.1334 0.188 Uiso 1 1 calc R
H41B H 0.5915 0.4684 0.0522 0.188 Uiso 1 1 calc R
C42 C 0.5992(6) 0.6039(5) 0.1365(5) 0.053(2) Uani 1 1 d .
H42A H 0.5233 0.6222 0.1407 0.064 Uiso 1 1 calc R
H42B H 0.6212 0.6435 0.0914 0.064 Uiso 1 1 calc R
C43 C 0.6871(5) 0.6257(5) 0.2257(4) 0.0424(18) Uani 1 1 d .
H43A H 0.7372 0.6900 0.2270 0.051 Uiso 1 1 calc R
H43B H 0.6492 0.6366 0.2737 0.051 Uiso 1 1 calc R
O8 O 0.9457(7) 0.7611(8) -0.0144(6) 0.141(3) Uani 1 1 d .
C44 C 0.9196(13) 0.7343(9) 0.0687(9) 0.140(7) Uani 1 1 d .
H44A H 0.9874 0.7512 0.1193 0.168 Uiso 1 1 calc R
H44B H 0.8962 0.6577 0.0643 0.168 Uiso 1 1 calc R
C45 C 0.8248(10) 0.7989(14) 0.0817(9) 0.150(7) Uani 1 1 d .
H45A H 0.8279 0.8139 0.1450 0.180 Uiso 1 1 calc R
H45B H 0.7496 0.7636 0.0495 0.180 Uiso 1 1 calc R
C46 C 0.8518(10) 0.8991(9) 0.0420(8) 0.108(4) Uani 1 1 d .
H46A H 0.7821 0.9341 0.0174 0.130 Uiso 1 1 calc R
H46B H 0.9057 0.9498 0.0867 0.130 Uiso 1 1 calc R
C47 C 0.9032(10) 0.8597(10) -0.0283(9) 0.119(5) Uani 1 1 d .
H47A H 0.8454 0.8536 -0.0859 0.142 Uiso 1 1 calc R
H47B H 0.9654 0.9115 -0.0308 0.142 Uiso 1 1 calc R
C1 C 0.7591(4) 0.0513(4) 0.6729(4) 0.0289(15) Uani 1 1 d .
C2 C 0.8733(5) 0.0702(5) 0.7273(4) 0.0307(15) Uani 1 1 d .
H2 H 0.8874 0.0964 0.7876 0.037 Uiso 1 1 calc R
C3 C 0.9655(4) 0.0496(4) 0.6906(4) 0.0297(15) Uani 1 1 d .
H3 H 1.0407 0.0612 0.7274 0.036 Uiso 1 1 calc R
C4 C 0.9474(5) 0.0123(5) 0.6010(4) 0.0308(15) Uani 1 1 d .
H4 H 1.0092 -0.0036 0.5775 0.037 Uiso 1 1 calc R
C5 C 0.8342(4) -0.0010(4) 0.5465(4) 0.0293(14) Uani 1 1 d .
H5 H 0.8211 -0.0237 0.4855 0.035 Uiso 1 1 calc R
C6 C 0.7409(4) 0.0188(4) 0.5806(4) 0.0217(13) Uani 1 1 d .
C7 C 0.6169(4) 0.0073(4) 0.5346(4) 0.0263(14) Uani 1 1 d .
C8 C 0.5502(4) 0.0422(4) 0.5938(4) 0.0256(14) Uani 1 1 d .
C9 C 0.4303(4) 0.0312(4) 0.5564(4) 0.0276(14) Uani 1 1 d .
H9 H 0.3815 0.0495 0.5922 0.033 Uiso 1 1 calc R
C10 C 0.5821(4) -0.0093(4) 0.7580(4) 0.0250(14) Uani 1 1 d .
C11 C 0.6191(4) -0.1128(4) 0.7742(4) 0.0264(14) Uani 1 1 d .
C12 C 0.5783(5) -0.1730(5) 0.8354(4) 0.0323(16) Uani 1 1 d .
H12 H 0.6043 -0.2411 0.8447 0.039 Uiso 1 1 calc R
C13 C 0.5029(5) -0.1359(5) 0.8813(4) 0.0380(17) Uani 1 1 d .
C14 C 0.4575(5) -0.0393(5) 0.8589(4) 0.0348(16) Uani 1 1 d .
H14 H 0.4012 -0.0141 0.8851 0.042 Uiso 1 1 calc R
C15 C 0.4943(5) 0.0219(4) 0.7977(3) 0.0241(13) Uani 1 1 d .
C16 C 0.6991(5) -0.1677(5) 0.7252(4) 0.0385(16) Uani 1 1 d .
H16A H 0.6758 -0.1565 0.6626 0.058 Uiso 1 1 calc GR
H16B H 0.6946 -0.2439 0.7310 0.058 Uiso 1 1 calc GR
H16C H 0.7772 -0.1374 0.7512 0.058 Uiso 1 1 calc GR
C17 C 0.4663(6) -0.1968(5) 0.9512(4) 0.052(2) Uani 1 1 d .
H17A H 0.4897 -0.1538 1.0085 0.078 Uiso 1 1 calc GR
H17B H 0.5023 -0.2637 0.9557 0.078 Uiso 1 1 calc GR
H17C H 0.3838 -0.2116 0.9338 0.078 Uiso 1 1 calc GR
C18 C 0.4315(5) 0.1246(5) 0.7802(4) 0.0374(16) Uani 1 1 d .
H18A H 0.4665 0.1810 0.8276 0.056 Uiso 1 1 calc GR
H18B H 0.3516 0.1102 0.7785 0.056 Uiso 1 1 calc GR
H18C H 0.4371 0.1472 0.7236 0.056 Uiso 1 1 calc GR
C19 C 0.6566(4) 0.1993(4) 0.7457(4) 0.0248(13) Uani 1 1 d .
C20 C 0.6328(5) 0.2911(5) 0.6976(4) 0.0325(15) Uani 1 1 d .
C21 C 0.6542(5) 0.3958(5) 0.7420(5) 0.0363(16) Uani 1 1 d .
H21 H 0.6359 0.4534 0.7078 0.044 Uiso 1 1 calc R
C22 C 0.7005(5) 0.4184(5) 0.8332(5) 0.0402(17) Uani 1 1 d .
C23 C 0.7300(5) 0.3284(5) 0.8806(4) 0.0401(17) Uani 1 1 d .
H23 H 0.7649 0.3399 0.9422 0.048 Uiso 1 1 calc R
C24 C 0.7091(5) 0.2229(5) 0.8392(4) 0.0302(15) Uani 1 1 d .
C25 C 0.7473(5) 0.1356(5) 0.9014(4) 0.0402(17) Uani 1 1 d .
H25A H 0.6858 0.1145 0.9271 0.060 Uiso 1 1 calc GR
H25B H 0.8144 0.1634 0.9486 0.060 Uiso 1 1 calc GR
H25C H 0.7656 0.0739 0.8675 0.060 Uiso 1 1 calc GR
C26 C 0.5857(5) 0.2809(5) 0.5964(4) 0.0474(19) Uani 1 1 d .
H26A H 0.5070 0.2501 0.5800 0.071 Uiso 1 1 calc GR
H26B H 0.6315 0.2348 0.5693 0.071 Uiso 1 1 calc GR
H26C H 0.5886 0.3511 0.5756 0.071 Uiso 1 1 calc GR
C27 C 0.7213(8) 0.5305(5) 0.8832(6) 0.065(2) Uani 1 1 d .
H27A H 0.7252 0.5830 0.8419 0.08(3) Uiso 1 1 calc GR
H27B H 0.7929 0.5360 0.9295 0.19(6) Uiso 1 1 calc GR
H27C H 0.6591 0.5438 0.9100 0.10(3) Uiso 1 1 calc GR
B1 B 0.6329(5) 0.0732(5) 0.6962(4) 0.0213(15) Uani 1 1 d .

loop_
_atom_site_aniso_label
_atom_site_aniso_U_11
_atom_site_aniso_U_22
_atom_site_aniso_U_33
_atom_site_aniso_U_23
_atom_site_aniso_U_13
_atom_site_aniso_U_12
K1 0.0301(7) 0.0332(8) 0.0396(9) 0.0029(6) 0.0135(6) 0.0010(6)
O1 0.033(2) 0.028(3) 0.050(3) 0.003(2) 0.020(2) -0.0063(19)
O2 0.028(2) 0.033(3) 0.040(3) 0.001(2) 0.008(2) -0.0041(19)
O3 0.059(3) 0.030(3) 0.085(4) 0.001(3) 0.031(3) -0.001(2)
O4 0.053(3) 0.041(3) 0.071(4) -0.005(2) 0.043(3) -0.005(2)
O5 0.040(3) 0.026(3) 0.050(3) 0.005(2) 0.020(2) -0.0017(19)
O6 0.029(2) 0.037(3) 0.043(3) 0.003(2) 0.014(2) 0.0052(19)
O7 0.070(3) 0.063(4) 0.042(3) -0.009(3) -0.020(3) 0.028(3)
C28 0.052(5) 0.036(5) 0.085(6) -0.007(4) 0.009(4) 0.008(4)
C29 0.037(4) 0.020(4) 0.114(7) 0.013(4) 0.018(4) 0.010(3)
C30 0.056(5) 0.039(5) 0.075(6) 0.000(4) 0.028(4) -0.019(4)
C31 0.033(4) 0.048(5) 0.054(5) 0.002(4) 0.013(3) -0.021(3)
C32 0.020(3) 0.040(4) 0.057(5) 0.009(3) 0.011(3) -0.003(3)
C33 0.032(4) 0.037(4) 0.058(5) 0.008(3) 0.022(3) 0.006(3)
C34 0.032(4) 0.041(4) 0.054(5) -0.006(3) 0.012(3) 0.004(3)
C35 0.036(4) 0.042(4) 0.060(5) 0.003(3) 0.023(3) 0.002(3)
C36 0.022(3) 0.032(4) 0.062(5) 0.013(3) 0.015(3) 0.000(3)
C37 0.038(4) 0.035(4) 0.046(4) 0.009(3) 0.020(3) 0.000(3)
C38 0.054(4) 0.049(5) 0.044(5) -0.004(4) 0.025(4) -0.004(4)
C39 0.048(4) 0.055(5) 0.060(5) -0.002(4) 0.033(4) 0.001(4)
C40 0.082(6) 0.070(6) 0.088(7) -0.020(5) -0.032(6) 0.036(5)
C41 0.173(11) 0.044(6) 0.168(11) -0.022(6) -0.104(9) 0.046(6)
C42 0.049(4) 0.034(4) 0.071(6) -0.001(4) 0.007(4) 0.008(3)
C43 0.043(4) 0.041(4) 0.044(4) 0.013(3) 0.009(3) 0.013(3)
O8 0.147(7) 0.146(9) 0.120(7) 0.006(6) 0.029(6) -0.013(6)
C44 0.195(14) 0.085(9) 0.089(10) 0.035(8) -0.045(11) -0.076(10)
C45 0.102(10) 0.228(19) 0.105(10) 0.014(11) 0.027(9) -0.099(10)
C46 0.098(8) 0.110(10) 0.112(10) -0.009(8) 0.025(7) 0.015(7)
C47 0.099(9) 0.103(11) 0.152(13) 0.035(9) 0.023(8) 0.007(7)
C1 0.021(3) 0.026(4) 0.038(4) 0.003(3) 0.006(3) 0.002(2)
C2 0.030(3) 0.035(4) 0.026(4) 0.000(3) 0.007(3) -0.002(3)
C3 0.013(3) 0.031(4) 0.043(4) -0.003(3) 0.005(3) 0.005(2)
C4 0.020(3) 0.038(4) 0.038(4) 0.005(3) 0.015(3) 0.000(3)
C5 0.026(3) 0.032(4) 0.033(4) 0.004(3) 0.012(3) 0.009(3)
C6 0.023(3) 0.019(3) 0.022(3) 0.001(2) 0.004(3) 0.004(2)
C7 0.019(3) 0.023(3) 0.035(4) 0.002(3) 0.004(3) 0.002(2)
C8 0.020(3) 0.020(3) 0.039(4) 0.005(3) 0.011(3) 0.001(2)
C9 0.023(3) 0.026(4) 0.036(4) 0.005(3) 0.011(3) 0.007(2)
C10 0.029(3) 0.023(3) 0.024(3) -0.001(2) 0.009(3) -0.004(2)
C11 0.021(3) 0.022(3) 0.031(4) -0.003(3) 0.000(3) 0.003(2)
C12 0.041(4) 0.017(3) 0.037(4) 0.005(3) 0.008(3) -0.001(3)
C13 0.048(4) 0.036(4) 0.025(4) -0.002(3) 0.004(3) -0.007(3)
C14 0.030(3) 0.043(4) 0.033(4) -0.009(3) 0.016(3) 0.002(3)
C15 0.031(3) 0.024(3) 0.016(3) -0.002(2) 0.007(3) 0.000(3)
C16 0.044(4) 0.026(4) 0.056(4) 0.007(3) 0.029(3) 0.013(3)
C17 0.074(5) 0.047(5) 0.033(4) 0.002(3) 0.014(4) -0.006(4)
C18 0.028(3) 0.035(4) 0.049(4) -0.005(3) 0.014(3) 0.006(3)
C19 0.021(3) 0.025(3) 0.029(3) 0.001(3) 0.009(3) -0.001(2)
C20 0.022(3) 0.041(4) 0.036(4) 0.001(3) 0.012(3) 0.000(3)
C21 0.027(3) 0.022(4) 0.067(5) 0.009(3) 0.024(3) -0.002(3)
C22 0.038(4) 0.025(4) 0.059(5) -0.013(3) 0.024(4) -0.010(3)
C23 0.041(4) 0.035(4) 0.042(4) -0.007(3) 0.015(3) -0.015(3)
C24 0.031(3) 0.027(4) 0.034(4) -0.005(3) 0.014(3) 0.000(3)
C25 0.038(4) 0.041(4) 0.037(4) -0.004(3) 0.005(3) 0.000(3)
C26 0.044(4) 0.042(4) 0.058(5) 0.021(4) 0.013(4) -0.001(3)
C27 0.082(6) 0.020(4) 0.098(7) -0.022(4) 0.045(6) -0.005(4)
B1 0.025(3) 0.029(4) 0.015(3) 0.007(3) 0.011(3) 0.008(3)

loop_
_atom_type_symbol
_atom_type_description
_atom_type_scat_dispersion_real
_atom_type_scat_dispersion_imag
_atom_type_scat_source
C C 0.0033 0.0016 'International Tables Vol C Tables 4.2.6.8 and 6.1.1.4'
H H 0.0000 0.0000 'International Tables Vol C Tables 4.2.6.8 and 6.1.1.4'
B B 0.0013 0.0007 'International Tables Vol C Tables 4.2.6.8 and 6.1.1.4'
K K 0.2009 0.2494 'International Tables Vol C Tables 4.2.6.8 and 6.1.1.4'
O O 0.0106 0.0060 'International Tables Vol C Tables 4.2.6.8 and 6.1.1.4'

loop_
_geom_angle_atom_site_label_1
_geom_angle_atom_site_label_2
_geom_angle_atom_site_label_3
_geom_angle
_geom_angle_site_symmetry_1
_geom_angle_site_symmetry_3
O1 K1 K1 75.89(9) . 2_766
O1 K1 O2 62.05(12) . .
O1 K1 O3 120.47(14) . .
O1 K1 O5 114.89(13) . .
O1 K1 O6 99.13(12) . 2_766
O1 K1 O6 60.43(11) . .
O1 K1 C29 140.55(15) . .
O1 K1 C37 92.22(13) . .
O1 K1 C38 126.66(14) . .
O2 K1 K1 107.40(10) . 2_766
O2 K1 O3 60.17(14) . .
O2 K1 O5 168.20(12) . .
O2 K1 O6 120.59(13) . .
O2 K1 O6 84.48(11) . 2_766
O2 K1 C29 78.66(15) . .
O2 K1 C37 150.39(13) . .
O2 K1 C38 148.02(14) . .
O3 K1 K1 134.73(11) . 2_766
O3 K1 O6 179.02(13) . .
O3 K1 O6 88.65(13) . 2_766
O3 K1 C29 21.24(13) . .
O3 K1 C37 136.29(16) . .
O3 K1 C38 97.18(16) . .
O4 K1 K1 117.55(10) . 2_766
O4 K1 O1 163.41(13) . .
O4 K1 O2 118.23(13) . .
O4 K1 O3 58.17(14) . .
O4 K1 O5 61.05(13) . .
O4 K1 O6 97.37(13) . 2_766
O4 K1 O6 121.10(13) . .
O4 K1 O7 85.94(15) . .
O4 K1 C29 42.15(16) . .
O4 K1 C37 82.05(15) . .
O4 K1 C38 43.47(14) . .
O5 K1 K1 81.86(9) . 2_766
O5 K1 O3 118.55(15) . .
O5 K1 O6 60.85(12) . .
O5 K1 O6 107.31(12) . 2_766
O5 K1 C29 102.79(15) . .
O5 K1 C37 22.81(12) . .
O5 K1 C38 23.59(12) . .
O6 K1 K1 44.72(7) . 2_766
O6 K1 K1 46.09(8) 2_766 2_766
O6 K1 O6 90.82(11) 2_766 .
O6 K1 C29 79.51(14) 2_766 .
O6 K1 C29 157.79(13) . .
O6 K1 C37 43.39(13) . .
O6 K1 C37 115.84(13) 2_766 .
O6 K1 C38 119.56(14) 2_766 .
O6 K1 C38 82.37(14) . .
O7 K1 K1 138.96(12) . 2_766
O7 K1 O1 77.49(14) . .
O7 K1 O2 86.49(14) . .
O7 K1 O3 85.91(14) . .
O7 K1 O5 81.72(15) . .
O7 K1 O6 94.73(13) . .
O7 K1 O6 170.90(15) . 2_766
O7 K1 C29 97.64(15) . .
O7 K1 C37 72.94(15) . .
O7 K1 C38 68.46(16) . .
C29 K1 K1 122.61(11) . 2_766
C37 K1 K1 77.48(10) . 2_766
C37 K1 C29 124.20(17) . .
C38 K1 K1 104.56(12) . 2_766
C38 K1 C29 85.11(17) . .
C38 K1 C37 39.66(15) . .
C33 O1 K1 115.6(3) . .
C33 O1 C34 113.8(5) . .
C34 O1 K1 119.5(3) . .
C31 O2 K1 117.4(4) . .
C32 O2 K1 111.4(3) . .
C32 O2 C31 111.9(4) . .
C29 O3 K1 109.8(4) . .
C29 O3 C30 112.4(5) . .
C30 O3 K1 111.6(4) . .
C28 O4 K1 124.9(4) . .
C28 O4 C39 114.7(6) . .
C39 O4 K1 120.2(4) . .
C37 O5 K1 107.9(3) . .
C38 O5 K1 104.3(3) . .
C38 O5 C37 111.7(4) . .
K1 O6 K1 89.19(11) 2_766 .
C35 O6 K1 122.6(4) . 2_766
C35 O6 K1 106.8(3) . .
C35 O6 C36 112.3(4) . .
C36 O6 K1 111.7(3) . .
C36 O6 K1 111.4(3) . 2_766
C40 O7 K1 113.2(4) . .
C43 O7 K1 134.4(4) . .
C43 O7 C40 108.1(5) . .
O4 C28 H28A 109.9 . .
O4 C28 H28B 109.9 . .
O4 C28 C29 108.9(6) . .
H28A C28 H28B 108.3 . .
C29 C28 H28A 109.9 . .
C29 C28 H28B 109.9 . .
K1 C29 H29A 158.3 . .
K1 C29 H29B 83.3 . .
O3 C29 K1 49.0(3) . .
O3 C29 C28 111.5(5) . .
O3 C29 H29A 109.3 . .
O3 C29 H29B 109.3 . .
C28 C29 K1 83.0(4) . .
C28 C29 H29A 109.3 . .
C28 C29 H29B 109.3 . .
H29A C29 H29B 108.0 . .
O3 C30 H30A 110.2 . .
O3 C30 H30B 110.2 . .
O3 C30 C31 107.6(5) . .
H30A C30 H30B 108.5 . .
C31 C30 H30A 110.2 . .
C31 C30 H30B 110.2 . .
O2 C31 C30 107.5(5) . .
O2 C31 H31A 110.2 . .
O2 C31 H31B 110.2 . .
C30 C31 H31A 110.2 . .
C30 C31 H31B 110.2 . .
H31A C31 H31B 108.5 . .
O2 C32 H32A 109.9 . .
O2 C32 H32B 109.9 . .
O2 C32 C33 108.9(4) . .
H32A C32 H32B 108.3 . .
C33 C32 H32A 109.9 . .
C33 C32 H32B 109.9 . .
O1 C33 C32 108.8(5) . .
O1 C33 H33A 109.9 . .
O1 C33 H33B 109.9 . .
C32 C33 H33A 109.9 . .
C32 C33 H33B 109.9 . .
H33A C33 H33B 108.3 . .
O1 C34 H34A 110.1 . .
O1 C34 H34B 110.1 . .
O1 C34 C35 107.9(5) . .
H34A C34 H34B 108.4 . .
C35 C34 H34A 110.1 . .
C35 C34 H34B 110.1 . .
O6 C35 C34 110.3(5) . .
O6 C35 H35A 109.6 . .
O6 C35 H35B 109.6 . .
C34 C35 H35A 109.6 . .
C34 C35 H35B 109.6 . .
H35A C35 H35B 108.1 . .
O6 C36 H36A 109.0 . .
O6 C36 H36B 109.0 . .
O6 C36 C37 112.9(5) . .
H36A C36 H36B 107.8 . .
C37 C36 H36A 109.0 . .
C37 C36 H36B 109.0 . .
K1 C37 H37A 78.5 . .
K1 C37 H37B 158.4 . .
O5 C37 K1 49.3(3) . .
O5 C37 C36 108.6(5) . .
O5 C37 H37A 110.0 . .
O5 C37 H37B 110.0 . .
C36 C37 K1 85.6(3) . .
C36 C37 H37A 110.0 . .
C36 C37 H37B 110.0 . .
H37A C37 H37B 108.3 . .
K1 C38 H38A 161.3 . .
K1 C38 H38B 77.5 . .
O5 C38 K1 52.2(3) . .
O5 C38 H38A 109.8 . .
O5 C38 H38B 109.8 . .
O5 C38 C39 109.3(5) . .
H38A C38 H38B 108.3 . .
C39 C38 K1 83.7(4) . .
C39 C38 H38A 109.8 . .
C39 C38 H38B 109.8 . .
O4 C39 C38 109.0(6) . .
O4 C39 H39A 109.9 . .
O4 C39 H39B 109.9 . .
C38 C39 H39A 109.9 . .
C38 C39 H39B 109.9 . .
H39A C39 H39B 108.3 . .
O7 C40 H40A 110.1 . .
O7 C40 H40B 110.1 . .
H40A C40 H40B 108.4 . .
C41 C40 O7 108.1(7) . .
C41 C40 H40A 110.1 . .
C41 C40 H40B 110.1 . .
C40 C41 H41A 109.7 . .
C40 C41 H41B 109.7 . .
C40 C41 C42 109.9(7) . .
H41A C41 H41B 108.2 . .
C42 C41 H41A 109.7 . .
C42 C41 H41B 109.7 . .
C41 C42 H42A 111.4 . .
C41 C42 H42B 111.4 . .
C41 C42 C43 101.6(5) . .
H42A C42 H42B 109.3 . .
C43 C42 H42A 111.4 . .
C43 C42 H42B 111.4 . .
O7 C43 C42 106.9(5) . .
O7 C43 H43A 110.3 . .
O7 C43 H43B 110.3 . .
C42 C43 H43A 110.3 . .
C42 C43 H43B 110.3 . .
H43A C43 H43B 108.6 . .
C47 O8 C44 104.6(10) . .
O8 C44 H44A 110.2 . .
O8 C44 H44B 110.2 . .
O8 C44 C45 107.6(10) . .
H44A C44 H44B 108.5 . .
C45 C44 H44A 110.2 . .
C45 C44 H44B 110.2 . .
C44 C45 H45A 111.7 . .
C44 C45 H45B 111.7 . .
C44 C45 C46 100.4(10) . .
H45A C45 H45B 109.5 . .
C46 C45 H45A 111.7 . .
C46 C45 H45B 111.7 . .
C45 C46 H46A 111.1 . .
C45 C46 H46B 111.1 . .
H46A C46 H46B 109.0 . .
C47 C46 C45 103.5(11) . .
C47 C46 H46A 111.1 . .
C47 C46 H46B 111.1 . .
O8 C47 C46 112.0(11) . .
O8 C47 H47A 109.2 . .
O8 C47 H47B 109.2 . .
C46 C47 H47A 109.2 . .
C46 C47 H47B 109.2 . .
H47A C47 H47B 107.9 . .
C2 C1 C6 118.6(5) . .
C2 C1 B1 130.8(6) . .
C6 C1 B1 110.3(4) . .
C1 C2 H2 120.0 . .
C3 C2 C1 120.0(6) . .
C3 C2 H2 120.0 . .
C2 C3 H3 119.3 . .
C4 C3 C2 121.4(5) . .
C4 C3 H3 119.3 . .
C3 C4 H4 120.9 . .
C3 C4 C5 118.3(6) . .
C5 C4 H4 120.9 . .
C4 C5 H5 119.1 . .
C6 C5 C4 121.8(6) . .
C6 C5 H5 119.1 . .
C1 C6 C7 110.6(5) . .
C5 C6 C1 119.9(5) . .
C5 C6 C7 129.5(5) . .
C8 C7 C6 111.2(5) . .
C9 C7 C6 124.7(6) 2_656 .
C9 C7 C8 124.1(5) 2_656 .
C7 C8 B1 110.5(4) . .
C9 C8 C7 115.3(5) . .
C9 C8 B1 133.7(5) . .
C7 C9 H9 119.7 2_656 .
C8 C9 C7 120.6(6) . 2_656
C8 C9 H9 119.7 . .
C11 C10 C15 115.2(5) . .
C11 C10 B1 124.8(5) . .
C15 C10 B1 120.0(5) . .
C10 C11 C12 120.4(6) . .
C10 C11 C16 122.7(5) . .
C12 C11 C16 116.8(5) . .
C11 C12 H12 118.4 . .
C13 C12 C11 123.3(6) . .
C13 C12 H12 118.4 . .
C12 C13 C14 116.4(6) . .
C12 C13 C17 123.0(6) . .
C14 C13 C17 120.5(6) . .
C13 C14 H14 119.1 . .
C13 C14 C15 121.8(6) . .
C15 C14 H14 119.1 . .
C10 C15 C18 124.1(5) . .
C14 C15 C10 122.2(5) . .
C14 C15 C18 113.7(5) . .
C11 C16 H16A 109.5 . .
C11 C16 H16B 109.5 . .
C11 C16 H16C 109.5 . .
H16A C16 H16B 109.5 . .
H16A C16 H16C 109.5 . .
H16B C16 H16C 109.5 . .
C13 C17 H17A 109.5 . .
C13 C17 H17B 109.5 . .
C13 C17 H17C 109.5 . .
H17A C17 H17B 109.5 . .
H17A C17 H17C 109.5 . .
H17B C17 H17C 109.5 . .
C15 C18 H18A 109.5 . .
C15 C18 H18B 109.5 . .
C15 C18 H18C 109.5 . .
H18A C18 H18B 109.5 . .
H18A C18 H18C 109.5 . .
H18B C18 H18C 109.5 . .
C20 C19 B1 123.2(5) . .
C24 C19 C20 115.0(5) . .
C24 C19 B1 121.7(5) . .
C19 C20 C26 121.9(5) . .
C21 C20 C19 121.2(6) . .
C21 C20 C26 116.8(5) . .
C20 C21 H21 118.2 . .
C22 C21 C20 123.6(6) . .
C22 C21 H21 118.2 . .
C21 C22 C23 115.5(6) . .
C21 C22 C27 124.7(7) . .
C23 C22 C27 119.8(7) . .
C22 C23 H23 118.7 . .
C24 C23 C22 122.7(6) . .
C24 C23 H23 118.7 . .
C19 C24 C25 122.9(5) . .
C23 C24 C19 121.8(5) . .
C23 C24 C25 115.3(5) . .
C24 C25 H25A 109.5 . .
C24 C25 H25B 109.5 . .
C24 C25 H25C 109.5 . .
H25A C25 H25B 109.5 . .
H25A C25 H25C 109.5 . .
H25B C25 H25C 109.5 . .
C20 C26 H26A 109.5 . .
C20 C26 H26B 109.5 . .
C20 C26 H26C 109.5 . .
H26A C26 H26B 109.5 . .
H26A C26 H26C 109.5 . .
H26B C26 H26C 109.5 . .
C22 C27 H27A 109.5 . .
C22 C27 H27B 109.5 . .
C22 C27 H27C 109.5 . .
H27A C27 H27B 109.5 . .
H27A C27 H27C 109.5 . .
H27B C27 H27C 109.5 . .
C8 B1 C1 97.0(4) . .
C8 B1 C10 104.9(4) . .
C8 B1 C19 122.2(4) . .
C10 B1 C1 119.2(4) . .
C10 B1 C19 111.2(5) . .
C19 B1 C1 102.6(5) . .

loop_
_geom_bond_atom_site_label_1
_geom_bond_atom_site_label_2
_geom_bond_distance
_geom_bond_site_symmetry_2
K1 K1 4.058(3) 2_766
K1 O1 2.724(4) .
K1 O2 2.758(4) .
K1 O3 2.835(5) .
K1 O4 2.681(5) .
K1 O5 2.805(4) .
K1 O6 2.855(4) 2_766
K1 O6 2.924(4) .
K1 O7 2.704(4) .
K1 C29 3.536(7) .
K1 C37 3.522(6) .
K1 C38 3.443(7) .
O1 C33 1.421(7) .
O1 C34 1.425(7) .
O2 C31 1.443(6) .
O2 C32 1.432(6) .
O3 C29 1.361(7) .
O3 C30 1.439(8) .
O4 C28 1.407(7) .
O4 C39 1.412(7) .
O5 C37 1.435(6) .
O5 C38 1.422(7) .
O6 K1 2.855(4) 2_766
O6 C35 1.432(6) .
O6 C36 1.452(7) .
O7 C40 1.427(8) .
O7 C43 1.425(6) .
C28 H28A 0.9700 .
C28 H28B 0.9700 .
C28 C29 1.509(10) .
C29 H29A 0.9700 .
C29 H29B 0.9700 .
C30 H30A 0.9700 .
C30 H30B 0.9700 .
C30 C31 1.489(8) .
C31 H31A 0.9700 .
C31 H31B 0.9700 .
C32 H32A 0.9700 .
C32 H32B 0.9700 .
C32 C33 1.493(8) .
C33 H33A 0.9700 .
C33 H33B 0.9700 .
C34 H34A 0.9700 .
C34 H34B 0.9700 .
C34 C35 1.485(8) .
C35 H35A 0.9700 .
C35 H35B 0.9700 .
C36 H36A 0.9700 .
C36 H36B 0.9700 .
C36 C37 1.483(8) .
C37 H37A 0.9700 .
C37 H37B 0.9700 .
C38 H38A 0.9700 .
C38 H38B 0.9700 .
C38 C39 1.506(8) .
C39 H39A 0.9700 .
C39 H39B 0.9700 .
C40 H40A 0.9700 .
C40 H40B 0.9700 .
C40 C41 1.341(9) .
C41 H41A 0.9700 .
C41 H41B 0.9700 .
C41 C42 1.477(9) .
C42 H42A 0.9700 .
C42 H42B 0.9700 .
C42 C43 1.496(7) .
C43 H43A 0.9700 .
C43 H43B 0.9700 .
O8 C44 1.462(14) .
O8 C47 1.369(11) .
C44 H44A 0.9700 .
C44 H44B 0.9700 .
C44 C45 1.477(16) .
C45 H45A 0.9700 .
C45 H45B 0.9700 .
C45 C46 1.493(14) .
C46 H46A 0.9700 .
C46 H46B 0.9700 .
C46 C47 1.447(14) .
C47 H47A 0.9700 .
C47 H47B 0.9700 .
C1 C2 1.405(7) .
C1 C6 1.406(7) .
C1 B1 1.678(8) .
C2 H2 0.9300 .
C2 C3 1.396(8) .
C3 H3 0.9300 .
C3 C4 1.380(8) .
C4 H4 0.9300 .
C4 C5 1.393(7) .
C5 H5 0.9300 .
C5 C6 1.383(8) .
C6 C7 1.467(7) .
C7 C8 1.422(8) .
C7 C9 1.403(7) 2_656
C8 C9 1.400(6) .
C8 B1 1.635(8) .
C9 C7 1.403(7) 2_656
C9 H9 0.9300 .
C10 C11 1.408(7) .
C10 C15 1.408(8) .
C10 B1 1.657(8) .
C11 C12 1.422(8) .
C11 C16 1.526(8) .
C12 H12 0.9300 .
C12 C13 1.365(8) .
C13 C14 1.383(8) .
C13 C17 1.513(8) .
C14 H14 0.9300 .
C14 C15 1.407(8) .
C15 C18 1.531(7) .
C16 H16A 0.9600 .
C16 H16B 0.9600 .
C16 H16C 0.9600 .
C17 H17A 0.9600 .
C17 H17B 0.9600 .
C17 H17C 0.9600 .
C18 H18A 0.9600 .
C18 H18B 0.9600 .
C18 H18C 0.9600 .
C19 C20 1.421(7) .
C19 C24 1.416(7) .
C19 B1 1.661(8) .
C20 C21 1.397(8) .
C20 C26 1.511(8) .
C21 H21 0.9300 .
C21 C22 1.372(8) .
C22 C23 1.404(8) .
C22 C27 1.510(8) .
C23 H23 0.9300 .
C23 C24 1.390(8) .
C24 C25 1.525(7) .
C25 H25A 0.9600 .
C25 H25B 0.9600 .
C25 H25C 0.9600 .
C26 H26A 0.9600 .
C26 H26B 0.9600 .
C26 H26C 0.9600 .
C27 H27A 0.9600 .
C27 H27B 0.9600 .
C27 H27C 0.9600 .

loop_
_geom_torsion_atom_site_label_1
_geom_torsion_atom_site_label_2
_geom_torsion_atom_site_label_3
_geom_torsion_atom_site_label_4
_geom_torsion
_geom_torsion_site_symmetry_1
_geom_torsion_site_symmetry_4
K1 O1 C33 C32 -44.4(5) . .
K1 O1 C34 C35 41.9(6) . .
K1 O2 C31 C30 45.5(6) . .
K1 O2 C32 C33 -53.2(6) . .
K1 O3 C29 C28 -59.0(7) . .
K1 O3 C30 C31 55.7(6) . .
K1 O4 C28 C29 -12.4(7) . .
K1 O4 C39 C38 -22.3(7) . .
K1 O5 C37 C36 66.7(5) . .
K1 O5 C38 C39 -65.3(5) . .
K1 O6 C35 C34 56.5(5) . .
K1 O6 C35 C34 -43.6(6) 2_766 .
K1 O6 C36 C37 126.3(4) 2_766 .
K1 O6 C36 C37 28.3(5) . .
K1 O7 C40 C41 148.7(8) . .
K1 O7 C43 C42 -157.7(5) . .
K1 C38 C39 O4 14.9(5) . .
O1 C34 C35 O6 -67.7(6) . .
O2 C32 C33 O1 65.9(6) . .
O3 C30 C31 O2 -67.1(7) . .
O4 C28 C29 K1 7.8(4) . .
O4 C28 C29 O3 48.4(8) . .
O5 C38 C39 O4 61.1(7) . .
O6 C36 C37 K1 -21.5(4) . .
O6 C36 C37 O5 -65.7(6) . .
O7 C40 C41 C42 22.2(13) . .
C28 O4 C39 C38 152.7(5) . .
C29 O3 C30 C31 179.5(5) . .
C30 O3 C29 K1 -124.8(6) . .
C30 O3 C29 C28 176.2(6) . .
C31 O2 C32 C33 173.2(5) . .
C32 O2 C31 C30 176.1(5) . .
C33 O1 C34 C35 -175.7(4) . .
C34 O1 C33 C32 171.7(5) . .
C35 O6 C36 C37 -91.8(6) . .
C36 O6 C35 C34 179.4(5) . .
C37 O5 C38 K1 -116.3(5) . .
C37 O5 C38 C39 178.4(5) . .
C38 O5 C37 K1 114.0(5) . .
C38 O5 C37 C36 -179.3(5) . .
C39 O4 C28 C29 172.9(5) . .
C40 O7 C43 C42 -3.6(8) . .
C40 C41 C42 C43 -23.3(12) . .
C41 C42 C43 O7 15.5(9) . .
C43 O7 C40 C41 -11.4(11) . .
O8 C44 C45 C46 -33.0(12) . .
C44 O8 C47 C46 0.7(13) . .
C44 C45 C46 C47 31.9(12) . .
C45 C46 C47 O8 -21.4(13) . .
C47 O8 C44 C45 21.0(12) . .
C1 C2 C3 C4 1.1(9) . .
C1 C6 C7 C8 5.6(6) . .
C1 C6 C7 C9 -175.4(5) . 2_656
C2 C1 C6 C5 4.3(8) . .
C2 C1 C6 C7 -177.7(5) . .
C2 C1 B1 C8 173.8(5) . .
C2 C1 B1 C10 -74.9(8) . .
C2 C1 B1 C19 48.5(7) . .
C2 C3 C4 C5 2.2(9) . .
C3 C4 C5 C6 -2.2(8) . .
C4 C5 C6 C1 -1.1(8) . .
C4 C5 C6 C7 -178.6(5) . .
C5 C6 C7 C8 -176.6(6) . .
C5 C6 C7 C9 2.3(9) . 2_656
C6 C1 C2 C3 -4.3(8) . .
C6 C1 B1 C8 0.6(6) . .
C6 C1 B1 C10 112.0(5) . .
C6 C1 B1 C19 -124.7(5) . .
C6 C7 C8 C9 -178.1(4) . .
C6 C7 C8 B1 -5.2(6) . .
C7 C8 C9 C7 -2.8(8) . 2_656
C7 C8 B1 C1 2.7(6) . .
C7 C8 B1 C10 -120.0(5) . .
C7 C8 B1 C19 112.5(6) . .
C9 C7 C8 C9 2.9(9) 2_656 .
C9 C7 C8 B1 175.8(5) 2_656 .
C9 C8 B1 C1 173.9(6) . .
C9 C8 B1 C10 51.2(8) . .
C9 C8 B1 C19 -76.4(8) . .
C10 C11 C12 C13 0.0(9) . .
C11 C10 C15 C14 8.3(8) . .
C11 C10 C15 C18 -172.6(5) . .
C11 C10 B1 C1 -17.3(8) . .
C11 C10 B1 C8 89.6(6) . .
C11 C10 B1 C19 -136.4(5) . .
C11 C12 C13 C14 6.2(9) . .
C11 C12 C13 C17 -175.5(5) . .
C12 C13 C14 C15 -5.1(8) . .
C13 C14 C15 C10 -2.3(9) . .
C13 C14 C15 C18 178.6(5) . .
C15 C10 C11 C12 -7.2(8) . .
C15 C10 C11 C16 170.1(5) . .
C15 C10 B1 C1 163.6(5) . .
C15 C10 B1 C8 -89.4(6) . .
C15 C10 B1 C19 44.6(7) . .
C16 C11 C12 C13 -177.4(5) . .
C17 C13 C14 C15 176.7(5) . .
C19 C20 C21 C22 1.1(10) . .
C20 C19 C24 C23 3.1(8) . .
C20 C19 C24 C25 -176.6(5) . .
C20 C19 B1 C1 90.3(6) . .
C20 C19 B1 C8 -16.4(8) . .
C20 C19 B1 C10 -141.2(5) . .
C20 C21 C22 C23 2.2(9) . .
C20 C21 C22 C27 -178.2(7) . .
C21 C22 C23 C24 -2.8(9) . .
C22 C23 C24 C19 0.2(10) . .
C22 C23 C24 C25 179.9(6) . .
C24 C19 C20 C21 -3.7(8) . .
C24 C19 C20 C26 175.1(5) . .
C24 C19 B1 C1 -85.7(6) . .
C24 C19 B1 C8 167.5(5) . .
C24 C19 B1 C10 42.8(7) . .
C26 C20 C21 C22 -177.7(6) . .
C27 C22 C23 C24 177.5(7) . .
B1 C1 C2 C3 -177.0(5) . .
B1 C1 C6 C5 178.4(5) . .
B1 C1 C6 C7 -3.6(6) . .
B1 C8 C9 C7 -173.6(5) . 2_656
B1 C10 C11 C12 173.8(5) . .
B1 C10 C11 C16 -9.0(8) . .
B1 C10 C15 C14 -172.5(5) . .
B1 C10 C15 C18 6.5(8) . .
B1 C19 C20 C21 -179.9(5) . .
B1 C19 C20 C26 -1.2(8) . .
B1 C19 C24 C23 179.4(6) . .
B1 C19 C24 C25 -0.3(9) . .
